data_4102583
loop_
_publ_author_name
'Shichao Wang'
'Ning Ye'
'Wei Li'
'Dan Zhao'

_publ_contact_author_address
;
Fujian Institute of Research on the Structure of Matter,
Chinese Academy of Sciences
Fuzhou, Fujian
350002
People's Republic of China
;
_publ_contact_author_email nye@fjirsm.ac.cn
_publ_contact_author_fax +86-591-83776076
_publ_contact_author_name 'Ning Ye'
_publ_contact_author_phone +86-591-83776076
_publ_section_title
;
 Alkaline Beryllium Borate NaBeB3O6 and ABe2B3O7 (A = K, Rb) as UV
 Nonlinear Optical Crystals
;
_journal_name_full 'Journal of the American Chemical Society'
_journal_page_first 8779
_journal_page_last 8786
_journal_paper_doi 10.1021/ja102737t
_journal_volume 132
_journal_year 2010
_chemical_absolute_configuration ad
_chemical_formula_sum 'B3 Be2 K O7'
_chemical_formula_weight 201.55
_chemical_name_systematic
;
 ?
;
_space_group_crystal_system orthorhombic
_space_group_IT_number 31
_space_group_name_H-M_alt 'P m n 21'
_symmetry_space_group_name_Hall 'P 2ac -2'
_symmetry_space_group_name_H-M 'P m n 21'
_atom_sites_solution_primary direct
_atom_sites_solution_secondary difmap
_cell_angle_alpha 90
_cell_angle_beta 90
_cell_angle_gamma 90
_cell_formula_units_Z 4
_cell_length_a 7.639(6)
_cell_length_b 17.464(13)
_cell_length_c 4.376(3)
_cell_measurement_reflns_used 1733
_cell_measurement_temperature 293(2)
_cell_measurement_theta_max 27.4642
_cell_measurement_theta_min 3.4997
_cell_volume 583.8(7)
_computing_cell_refinement 'CrystalClear (Rigaku/MSC Inc., 2005)'
_computing_data_collection 'CrystalClear (Rigaku/MSC Inc., 2005)'
_computing_data_reduction 'CrystalClear (Rigaku/MSC Inc., 2005)'
_computing_structure_refinement 'SHELXL-97 (Sheldrick, 1997)'
_computing_structure_solution 'SHELXS-97 (Sheldrick, 1990)'
_diffrn_ambient_temperature 293(2)
_diffrn_detector_area_resol_mean 14.6306
_diffrn_measured_fraction_theta_full 0.998
_diffrn_measured_fraction_theta_max 0.998
_diffrn_measurement_device
;
        Mercury70 (2x2 bin mode)
;
_diffrn_measurement_method CCD_Profile_fitting
_diffrn_orient_matrix_type d*Trek
_diffrn_orient_matrix_UB_11 0.0354
_diffrn_orient_matrix_UB_12 0.1863
_diffrn_orient_matrix_UB_13 0.1275
_diffrn_orient_matrix_UB_21 -0.1284
_diffrn_orient_matrix_UB_22 0.0077
_diffrn_orient_matrix_UB_23 0.0245
_diffrn_orient_matrix_UB_31 0.0068
_diffrn_orient_matrix_UB_32 -0.0329
_diffrn_orient_matrix_UB_33 0.0464
_diffrn_radiation_monochromator graphite
_diffrn_radiation_type MoK\a
_diffrn_radiation_wavelength 0.71073
_diffrn_reflns_av_R_equivalents 0.0284
_diffrn_reflns_av_unetI/netI 0.0312
_diffrn_reflns_limit_h_max 9
_diffrn_reflns_limit_h_min -9
_diffrn_reflns_limit_k_max 22
_diffrn_reflns_limit_k_min -22
_diffrn_reflns_limit_l_max 5
_diffrn_reflns_limit_l_min -5
_diffrn_reflns_number 4249
_diffrn_reflns_reduction_process 'Lp corrections applied'
_diffrn_reflns_theta_full 27.47
_diffrn_reflns_theta_max 27.47
_diffrn_reflns_theta_min 2.33
_exptl_absorpt_coefficient_mu 0.894
_exptl_absorpt_correction_T_max 1
_exptl_absorpt_correction_T_min 0.4705
_exptl_absorpt_correction_type multi-scan
_exptl_crystal_colour White
_exptl_crystal_density_diffrn 2.293
_exptl_crystal_density_method 'not measured'
_exptl_crystal_description Prism
_exptl_crystal_F_000 392
_exptl_crystal_size_max 0.4
_exptl_crystal_size_mid 0.4
_exptl_crystal_size_min 0.05
_refine_diff_density_max 0.269
_refine_diff_density_min -0.425
_refine_diff_density_rms 0.061
_refine_ls_abs_structure_details 'Flack H D (1983), Acta Cryst. A39, 876-881'
_refine_ls_abs_structure_Flack -0.03(5)
_refine_ls_extinction_method none
_refine_ls_goodness_of_fit_ref 1.068
_refine_ls_matrix_type full
_refine_ls_number_parameters 130
_refine_ls_number_reflns 1431
_refine_ls_number_restraints 1
_refine_ls_restrained_S_all 1.067
_refine_ls_R_factor_all 0.029
_refine_ls_R_factor_gt 0.0271
_refine_ls_shift/su_max 0
_refine_ls_shift/su_mean 0
_refine_ls_structure_factor_coef Fsqd
_refine_ls_weighting_details 'calc w=1/[\s^2^(Fo^2^)+(0.0423P)^2^+0.0131P] where P=(Fo^2^+2Fc^2^)/3'
_refine_ls_weighting_scheme calc
_refine_ls_wR_factor_gt 0.0675
_refine_ls_wR_factor_ref 0.069
_reflns_number_gt 1361
_reflns_number_total 1431
_reflns_threshold_expression >2sigma(I)
_cod_data_source_file ja102737t_si_002_3.cif
_cod_data_source_block KBe2B3O7_Pmn21
_cod_database_code 4102583

loop_
_symmetry_equiv_pos_as_xyz
'x, y, z'
'-x+1/2, -y, z+1/2'
'x+1/2, -y, z+1/2'
'-x, y, z'

loop_
_atom_site_label
_atom_site_type_symbol
_atom_site_fract_x
_atom_site_fract_y
_atom_site_fract_z
_atom_site_U_iso_or_equiv
_atom_site_adp_type
_atom_site_occupancy
_atom_site_symmetry_multiplicity
_atom_site_calc_flag
_atom_site_refinement_flags
K1 K 0.5 0.63740(4) 0.60735(16) 0.02217(17) Uani 1 2 d S
K2 K 1 0.85304(4) 0.67704(16) 0.0270(2) Uani 1 2 d S
Be1 Be 0.8114(3) 0.54184(12) 1.1265(6) 0.0082(4) Uani 1 1 d .
Be2 Be 0.6760(3) 0.96271(13) 1.2717(6) 0.0091(4) Uani 1 1 d .
B1 B 1 0.51993(14) 1.6236(8) 0.0070(5) Uani 1 2 d S
B2 B 0.5 0.99094(16) 0.7656(7) 0.0070(5) Uani 1 2 d S
B3 B 0.8397(3) 0.68439(13) 1.0455(5) 0.0152(5) Uani 1 1 d .
B4 B 0.6653(3) 0.80692(12) 1.1722(7) 0.0205(5) Uani 1 1 d .
O1 O 1 0.52718(10) 1.3114(4) 0.0092(4) Uani 1 2 d S
O2 O 0.84267(14) 0.51336(7) 0.7755(3) 0.0086(3) Uani 1 1 d .
O3 O 0.5 0.99116(10) 1.4518(4) 0.0099(4) Uani 1 2 d S
O4 O 0.65529(15) 0.99270(8) 0.9196(3) 0.0110(3) Uani 1 1 d .
O5 O 0.73767(16) 0.62808(6) 1.1379(4) 0.0133(3) Uani 1 1 d .
O6 O 1 0.66921(10) 0.9056(5) 0.0162(4) Uani 1 2 d S
O7 O 0.8026(2) 0.76114(8) 1.0715(6) 0.0457(7) Uani 1 1 d .
O8 O 0.5 0.77556(11) 1.1303(8) 0.0311(5) Uani 1 2 d S
O9 O 0.70627(18) 0.87378(7) 1.2860(4) 0.0198(3) Uani 1 1 d .

loop_
_atom_site_aniso_label
_atom_site_aniso_U_11
_atom_site_aniso_U_22
_atom_site_aniso_U_33
_atom_site_aniso_U_23
_atom_site_aniso_U_13
_atom_site_aniso_U_12
K1 0.0193(3) 0.0296(3) 0.0177(3) 0.0013(3) 0 0
K2 0.0222(3) 0.0263(3) 0.0325(5) 0.0109(3) 0 0
Be1 0.0067(10) 0.0111(10) 0.0069(9) 0.0004(9) 0.0008(10) -0.0005(8)
Be2 0.0056(9) 0.0148(11) 0.0069(10) -0.0003(9) 0.0007(9) -0.0003(8)
B1 0.0082(13) 0.0068(11) 0.0058(12) -0.0012(11) 0 0
B2 0.0076(13) 0.0074(12) 0.0059(13) 0.0011(10) 0 0
B3 0.0102(9) 0.0120(9) 0.0234(13) -0.0017(8) -0.0020(8) 0.0024(8)
B4 0.0144(10) 0.0117(9) 0.0352(14) 0.0016(10) 0.0035(11) 0.0022(8)
O1 0.0073(8) 0.0149(8) 0.0055(8) 0.0006(7) 0 0
O2 0.0060(6) 0.0138(6) 0.0062(6) -0.0014(5) 0.0001(5) -0.0020(5)
O3 0.0074(8) 0.0156(9) 0.0066(9) 0.0000(8) 0 0
O4 0.0062(6) 0.0218(7) 0.0051(6) 0.0014(5) 0.0000(5) -0.0015(5)
O5 0.0103(6) 0.0115(5) 0.0181(6) -0.0001(6) 0.0020(6) 0.0023(5)
O6 0.0095(9) 0.0158(9) 0.0235(10) -0.0043(8) 0 0
O7 0.0198(9) 0.0114(7) 0.106(2) -0.0029(9) 0.0252(11) 0.0014(6)
O8 0.0144(10) 0.0147(9) 0.0642(16) -0.0084(12) 0 0
O9 0.0136(7) 0.0146(6) 0.0312(8) 0.0008(6) -0.0021(7) 0.0014(6)

loop_
_atom_type_symbol
_atom_type_description
_atom_type_scat_dispersion_real
_atom_type_scat_dispersion_imag
_atom_type_scat_source
Be Be 0.0005 0.0002 'International Tables Vol C Tables 4.2.6.8 and 6.1.1.4'
B B 0.0013 0.0007 'International Tables Vol C Tables 4.2.6.8 and 6.1.1.4'
O O 0.0106 0.006 'International Tables Vol C Tables 4.2.6.8 and 6.1.1.4'
K K 0.2009 0.2494 'International Tables Vol C Tables 4.2.6.8 and 6.1.1.4'

loop_
_geom_angle_atom_site_label_1
_geom_angle_atom_site_label_2
_geom_angle_atom_site_label_3
_geom_angle
_geom_angle_site_symmetry_1
_geom_angle_site_symmetry_3
O5 K1 O5 82.77(9) 4_654 1_554
O5 K1 O5 172.59(5) 4_654 .
O5 K1 O5 100.28(7) 1_554 .
O5 K1 O5 100.28(7) 4_654 4_655
O5 K1 O5 172.59(5) 1_554 4_655
O5 K1 O5 75.92(8) . 4_655
O5 K1 O1 99.52(4) 4_654 2_664
O5 K1 O1 99.52(4) 1_554 2_664
O5 K1 O1 73.38(4) . 2_664
O5 K1 O1 73.38(4) 4_655 2_664
O5 K1 O8 63.60(5) 4_654 1_554
O5 K1 O8 63.60(5) 1_554 1_554
O5 K1 O8 123.80(5) . 1_554
O5 K1 O8 123.80(5) 4_655 1_554
O1 K1 O8 156.39(7) 2_664 1_554
O5 K1 O2 51.03(4) 4_654 3_464
O5 K1 O2 82.06(5) 1_554 3_464
O5 K1 O2 122.43(5) . 3_464
O5 K1 O2 94.57(5) 4_655 3_464
O1 K1 O2 49.95(6) 2_664 3_464
O8 K1 O2 108.75(7) 1_554 3_464
O5 K1 O2 82.06(5) 4_654 2_664
O5 K1 O2 51.03(4) 1_554 2_664
O5 K1 O2 94.57(5) . 2_664
O5 K1 O2 122.43(5) 4_655 2_664
O1 K1 O2 49.95(6) 2_664 2_664
O8 K1 O2 108.75(7) 1_554 2_664
O2 K1 O2 43.58(5) 3_464 2_664
O5 K1 O8 123.89(5) 4_654 .
O5 K1 O8 123.89(5) 1_554 .
O5 K1 O8 59.92(5) . .
O5 K1 O8 59.92(5) 4_655 .
O1 K1 O8 119.26(8) 2_664 .
O8 K1 O8 84.34(7) 1_554 .
O2 K1 O8 153.97(4) 3_464 .
O2 K1 O8 153.97(4) 2_664 .
O5 K1 B3 163.87(6) 4_654 .
O5 K1 B3 85.98(8) 1_554 .
O5 K1 B3 23.25(5) . .
O5 K1 B3 92.30(7) 4_655 .
O1 K1 B3 93.70(5) 2_664 .
O8 K1 B3 100.97(6) 1_554 .
O2 K1 B3 138.42(5) 3_464 .
O2 K1 B3 99.75(6) 2_664 .
O8 K1 B3 54.89(5) . .
O5 K1 B3 85.98(8) 4_654 4_655
O5 K1 B3 163.87(6) 1_554 4_655
O5 K1 B3 92.30(7) . 4_655
O5 K1 B3 23.25(5) 4_655 4_655
O1 K1 B3 93.70(5) 2_664 4_655
O8 K1 B3 100.97(6) 1_554 4_655
O2 K1 B3 99.75(6) 3_464 4_655
O2 K1 B3 138.42(5) 2_664 4_655
O8 K1 B3 54.89(5) . 4_655
B3 K1 B3 102.43(10) . 4_655
O5 K1 Be1 71.83(5) 4_654 3_464
O5 K1 Be1 103.93(5) 1_554 3_464
O5 K1 Be1 100.83(6) . 3_464
O5 K1 Be1 70.96(5) 4_655 3_464
O1 K1 Be1 29.02(5) 2_664 3_464
O8 K1 Be1 134.64(7) 1_554 3_464
O2 K1 Be1 28.04(6) 3_464 3_464
O2 K1 Be1 55.08(6) 2_664 3_464
O8 K1 Be1 129.96(7) . 3_464
B3 K1 Be1 122.39(6) . 3_464
B3 K1 Be1 83.35(6) 4_655 3_464
O7 K2 O7 65.21(9) 4_755 .
O7 K2 O9 150.35(5) 4_755 1_554
O7 K2 O9 91.09(7) . 1_554
O7 K2 O9 91.09(7) 4_755 4_754
O7 K2 O9 150.35(5) . 4_754
O9 K2 O9 104.13(9) 1_554 4_754
O7 K2 O3 105.98(7) 4_755 2_674
O7 K2 O3 105.98(7) . 2_674
O9 K2 O3 97.28(5) 1_554 2_674
O9 K2 O3 97.28(5) 4_754 2_674
O7 K2 O4 120.53(5) 4_755 3_574
O7 K2 O4 156.01(5) . 3_574
O9 K2 O4 88.46(5) 1_554 3_574
O9 K2 O4 51.64(4) 4_754 3_574
O3 K2 O4 50.41(5) 2_674 3_574
O7 K2 O4 156.01(5) 4_755 2_674
O7 K2 O4 120.53(5) . 2_674
O9 K2 O4 51.64(4) 1_554 2_674
O9 K2 O4 88.46(5) 4_754 2_674
O3 K2 O4 50.41(5) 2_674 2_674
O4 K2 O4 44.22(6) 3_574 2_674
O7 K2 B2 144.95(4) 4_755 2_674
O7 K2 B2 144.95(4) . 2_674
O9 K2 B2 64.04(4) 1_554 2_674
O9 K2 B2 64.04(4) 4_754 2_674
O3 K2 B2 57.30(7) 2_674 2_674
O4 K2 B2 24.47(4) 3_574 2_674
O4 K2 B2 24.47(4) 2_674 2_674
O7 K2 O6 43.02(4) 4_755 .
O7 K2 O6 43.02(4) . .
O9 K2 O6 107.48(4) 1_554 .
O9 K2 O6 107.48(4) 4_754 .
O3 K2 O6 138.86(7) 2_674 .
O4 K2 O6 157.27(3) 3_574 .
O4 K2 O6 157.27(3) 2_674 .
B2 K2 O6 163.85(7) 2_674 .
O7 K2 B4 22.84(5) 4_755 4_755
O7 K2 B4 82.98(8) . 4_755
O9 K2 B4 173.16(5) 1_554 4_755
O9 K2 B4 79.79(8) 4_754 4_755
O3 K2 B4 87.69(6) 2_674 4_755
O4 K2 B4 98.35(6) 3_574 4_755
O4 K2 B4 134.72(5) 2_674 4_755
B2 K2 B4 122.78(5) 2_674 4_755
O6 K2 B4 65.79(4) . 4_755
O7 K2 B4 82.98(8) 4_755 .
O7 K2 B4 22.84(5) . .
O9 K2 B4 79.79(8) 1_554 .
O9 K2 B4 173.16(5) 4_754 .
O3 K2 B4 87.69(6) 2_674 .
O4 K2 B4 134.72(5) 3_574 .
O4 K2 B4 98.35(6) 2_674 .
B2 K2 B4 122.78(5) 2_674 .
O6 K2 B4 65.79(4) . .
B4 K2 B4 95.77(10) 4_755 .
O7 K2 B4 131.00(6) 4_755 1_554
O7 K2 B4 82.11(8) . 1_554
O9 K2 B4 21.01(5) 1_554 1_554
O9 K2 B4 103.15(8) 4_754 1_554
O3 K2 B4 117.98(5) 2_674 1_554
O4 K2 B4 104.35(6) 3_574 1_554
O4 K2 B4 72.17(5) 2_674 1_554
B2 K2 B4 80.96(6) 2_674 1_554
O6 K2 B4 88.15(5) . 1_554
B4 K2 B4 153.08(7) 4_755 1_554
B4 K2 B4 78.44(7) . 1_554
O5 Be1 O2 111.46(16) . .
O5 Be1 O2 106.48(15) . 2_665
O2 Be1 O2 107.28(14) . 2_665
O5 Be1 O1 115.48(16) . .
O2 Be1 O1 106.43(15) . .
O2 Be1 O1 109.45(16) 2_665 .
O5 Be1 K1 175.79(12) . 2_665
O2 Be1 K1 68.85(8) . 2_665
O2 Be1 K1 77.17(10) 2_665 2_665
O1 Be1 K1 60.83(9) . 2_665
O5 Be1 K1 46.69(9) . 1_556
O2 Be1 K1 142.25(12) . 1_556
O2 Be1 K1 64.42(10) 2_665 1_556
O1 Be1 K1 111.02(13) . 1_556
K1 Be1 K1 135.54(8) 2_665 1_556
O5 Be1 K1 50.93(9) . .
O2 Be1 K1 69.67(10) . .
O2 Be1 K1 92.71(11) 2_665 .
O1 Be1 K1 157.38(12) . .
K1 Be1 K1 131.72(8) 2_665 .
K1 Be1 K1 73.92(6) 1_556 .
O9 Be2 O4 111.61(16) . .
O9 Be2 O3 113.70(16) . .
O4 Be2 O3 106.11(15) . .
O9 Be2 O4 109.76(16) . 2_675
O4 Be2 O4 107.21(14) . 2_675
O3 Be2 O4 108.17(17) . 2_675
O9 Be2 Be2 98.47(10) . 4_655
O4 Be2 Be2 84.45(9) . 4_655
O3 Be2 Be2 34.73(10) . 4_655
O4 Be2 Be2 141.85(10) 2_675 4_655
O9 Be2 K2 165.15(13) . 2_675
O4 Be2 K2 63.80(9) . 2_675
O3 Be2 K2 57.58(10) . 2_675
O4 Be2 K2 84.97(11) 2_675 2_675
Be2 Be2 K2 67.49(4) 4_655 2_675
O9 Be2 K2 49.67(9) . 1_556
O4 Be2 K2 134.56(12) . 1_556
O3 Be2 K2 119.32(14) . 1_556
O4 Be2 K2 61.13(10) 2_675 1_556
Be2 Be2 K2 133.48(4) 4_655 1_556
K2 Be2 K2 144.04(7) 2_675 1_556
O1 B1 O2 119.21(13) . 4_756
O1 B1 O2 119.21(13) . 1_556
O2 B1 O2 121.4(3) 4_756 1_556
O1 B1 K1 132.91(17) . 2_666
O2 B1 K1 68.88(12) 4_756 2_666
O2 B1 K1 68.88(12) 1_556 2_666
O1 B1 K1 55.87(13) . 2_665
O2 B1 K1 104.01(12) 4_756 2_665
O2 B1 K1 104.01(13) 1_556 2_665
K1 B1 K1 77.04(8) 2_666 2_665
O4 B2 O4 120.8(3) . 4_655
O4 B2 O3 119.58(13) . 1_554
O4 B2 O3 119.58(13) 4_655 1_554
O4 B2 K2 73.09(13) . 2_675
O4 B2 K2 73.09(13) 4_655 2_675
O3 B2 K2 123.29(19) 1_554 2_675
O5 B3 O7 125.4(2) . .
O5 B3 O6 120.80(19) . .
O7 B3 O6 113.76(19) . .
O5 B3 K1 62.08(12) . .
O7 B3 K1 97.32(15) . .
O6 B3 K1 112.62(14) . .
O5 B3 K2 162.86(14) . .
O7 B3 K2 45.93(12) . .
O6 B3 K2 69.99(12) . .
K1 B3 K2 102.15(7) . .
O9 B4 O8 128.3(2) . .
O9 B4 O7 116.98(19) . .
O8 B4 O7 114.7(2) . .
O9 B4 K2 81.56(14) . .
O8 B4 K2 133.1(2) . .
O7 B4 K2 51.36(12) . .
O9 B4 K2 51.28(11) . 1_556
O8 B4 K2 147.7(2) . 1_556
O7 B4 K2 77.26(15) . 1_556
K2 B4 K2 78.44(7) . 1_556
B1 O1 Be1 119.74(11) . .
B1 O1 Be1 119.74(11) . 4_755
Be1 O1 Be1 119.0(2) . 4_755
B1 O1 K1 101.96(15) . 2_665
Be1 O1 K1 90.15(10) . 2_665
Be1 O1 K1 90.15(10) 4_755 2_665
B1 O2 Be1 123.78(17) 1_554 .
B1 O2 Be1 118.60(17) 1_554 2_664
Be1 O2 Be1 116.37(12) . 2_664
B1 O2 K1 87.73(12) 1_554 2_665
Be1 O2 K1 83.11(10) . 2_665
Be1 O2 K1 88.12(10) 2_664 2_665
B2 O3 Be2 118.75(13) 1_556 4_655
B2 O3 Be2 118.75(12) 1_556 .
Be2 O3 Be2 110.5(2) 4_655 .
B2 O3 K2 114.01(17) 1_556 2_675
Be2 O3 K2 94.76(11) 4_655 2_675
Be2 O3 K2 94.76(11) . 2_675
B2 O4 Be2 122.83(16) . .
B2 O4 Be2 119.96(17) . 2_674
Be2 O4 Be2 116.63(13) . 2_674
B2 O4 K2 82.44(13) . 2_675
Be2 O4 K2 88.47(10) . 2_675
Be2 O4 K2 91.78(11) 2_674 2_675
B3 O5 Be1 118.78(15) . .
B3 O5 K1 125.18(13) . 1_556
Be1 O5 K1 108.08(11) . 1_556
B3 O5 K1 94.67(13) . .
Be1 O5 K1 104.04(11) . .
K1 O5 K1 100.28(7) 1_556 .
B3 O6 B3 122.8(2) 4_755 .
B3 O6 K2 87.08(12) 4_755 .
B3 O6 K2 87.08(12) . .
B3 O7 B4 137.93(19) . .
B3 O7 K2 113.39(15) . .
B4 O7 K2 105.79(14) . .
B4 O8 B4 130.8(2) . 4_655
B4 O8 K1 102.23(16) . 1_556
B4 O8 K1 102.23(17) 4_655 1_556
B4 O8 K1 112.15(15) . .
B4 O8 K1 112.15(15) 4_655 .
K1 O8 K1 84.34(7) 1_556 .
B4 O9 Be2 146.33(19) . .
B4 O9 K2 107.70(13) . 1_556
Be2 O9 K2 105.42(11) . 1_556

loop_
_geom_bond_atom_site_label_1
_geom_bond_atom_site_label_2
_geom_bond_distance
_geom_bond_site_symmetry_2
K1 O5 2.746(2) 4_654
K1 O5 2.746(2) 1_554
K1 O5 2.952(2) .
K1 O5 2.952(2) 4_655
K1 O1 3.010(3) 2_664
K1 O8 3.191(3) 1_554
K1 O2 3.238(2) 3_464
K1 O2 3.238(2) 2_664
K1 O8 3.325(3) .
K1 B3 3.329(3) .
K1 B3 3.329(3) 4_655
K1 Be1 3.447(3) 3_464
K2 O7 2.798(2) 4_755
K2 O7 2.798(2) .
K2 O9 2.845(2) 1_554
K2 O9 2.845(2) 4_754
K2 O3 2.975(3) 2_674
K2 O4 3.152(2) 3_574
K2 O4 3.152(2) 2_674
K2 B2 3.266(3) 2_674
K2 O6 3.363(3) .
K2 B4 3.447(3) 4_755
K2 B4 3.447(3) .
K2 B4 3.473(3) 1_554
Be1 O5 1.609(3) .
Be1 O2 1.632(3) .
Be1 O2 1.655(2) 2_665
Be1 O1 1.672(3) .
Be1 K1 3.447(3) 2_665
Be1 K1 3.588(3) 1_556
Be2 O9 1.572(3) .
Be2 O4 1.635(3) .
Be2 O3 1.636(3) .
Be2 O4 1.639(3) 2_675
Be2 Be2 2.689(5) 4_655
Be2 K2 3.512(3) 2_675
Be2 K2 3.597(3) 1_556
B1 O1 1.372(4) .
B1 O2 1.378(2) 4_756
B1 O2 1.378(2) 1_556
B1 K1 3.468(3) 2_666
B1 K1 3.557(3) 2_665
B2 O4 1.365(2) .
B2 O4 1.365(2) 4_655
B2 O3 1.373(3) 1_554
B2 K2 3.266(3) 2_675
B3 O5 1.319(3) .
B3 O7 1.375(3) .
B3 O6 1.394(3) .
B4 O9 1.307(3) .
B4 O8 1.389(2) .
B4 O7 1.391(3) .
B4 K2 3.473(3) 1_556
O1 Be1 1.672(3) 4_755
O1 K1 3.010(3) 2_665
O2 B1 1.378(2) 1_554
O2 Be1 1.655(3) 2_664
O2 K1 3.238(2) 2_665
O3 B2 1.373(3) 1_556
O3 Be2 1.636(3) 4_655
O3 K2 2.975(3) 2_675
O4 Be2 1.639(3) 2_674
O4 K2 3.152(2) 2_675
O5 K1 2.746(2) 1_556
O6 B3 1.394(3) 4_755
O8 B4 1.389(2) 4_655
O8 K1 3.191(3) 1_556
O9 K2 2.845(2) 1_556
